data_4320133
loop_
_publ_author_name
'Catalina Achim'
'Emile L. Bominaar'
'Richard J. Staples'
'Eckard M\"unck'
'R. H. Holm'

_publ_contact_author
;
        R.H. Holm
        Department of Chemistry and Chemical Biology
        Harvard University
        Cambridge, MA 02138
        USA
;
_publ_contact_author_email holm@chemistry.harvard.edu
_publ_contact_author_fax '+1 (617) 496-9289'
_publ_contact_author_phone '+1 (617) 495-0853'
_publ_section_title
;
 Influence of Extrinsic Factors on Electron Transfer in a Mixed-Valence
 Fe2+/Fe3+ Complex: Experimental Results and Theoretical Considerations
;
_journal_name_full 'Inorganic Chemistry'
_journal_page_first 4389
_journal_page_last 4403
_journal_paper_doi 10.1021/ic010498l
_journal_volume 40
_journal_year 2001
_chemical_formula_sum 'C56 H59 Fe2 N8 O6'
_chemical_formula_weight 1051.81
_chemical_name_systematic
;
  ?
;
_space_group_IT_number 2
_symmetry_cell_setting triclinic
_symmetry_space_group_name_Hall '-P 1'
_symmetry_space_group_name_H-M 'P -1'
_atom_sites_solution_hydrogens geom
_atom_sites_solution_primary direct
_atom_sites_solution_secondary difmap
_audit_creation_method SHELXL-97
_cell_angle_alpha 76.25(3)
_cell_angle_beta 85.68(3)
_cell_angle_gamma 69.22(3)
_cell_formula_units_Z 2
_cell_length_a 10.901(2)
_cell_length_b 12.203(2)
_cell_length_c 21.719(4)
_cell_measurement_reflns_used 6377
_cell_measurement_temperature 243(2)
_cell_measurement_theta_max 28.30
_cell_measurement_theta_min 0.97
_cell_volume 2623.7(10)
_computing_cell_refinement 'SMART (SIEMENS, V4.033, 1994)'
_computing_data_collection 'ASTRO (SIEMENS, V4.033, 1994)'
_computing_data_reduction 'SAINT (SIEMENS, V4.035, 1994)'
_computing_molecular_graphics 'SHELXTL (SIEMENS, 1994, ver 5.04)'
_computing_publication_material 'CIFTAB (Sheldrick, 1993)'
_computing_structure_refinement 'SHELXL-97 (Sheldrick, 1997)'
_computing_structure_solution 'SHELXS-97 (Sheldrick, 1990)'
_diffrn_ambient_temperature 243(2)
_diffrn_measured_fraction_theta_full 0.951
_diffrn_measured_fraction_theta_max 0.951
_diffrn_measurement_device_type 'Bruker CCD'
_diffrn_measurement_method '\w, 0.3 deg'
_diffrn_radiation_monochromator graphite
_diffrn_radiation_source 'normal-focus sealed tube'
_diffrn_radiation_type MoK\a
_diffrn_radiation_wavelength 0.71073
_diffrn_reflns_av_R_equivalents 0.0408
_diffrn_reflns_av_sigmaI/netI 0.0295
_diffrn_reflns_limit_h_max 14
_diffrn_reflns_limit_h_min -14
_diffrn_reflns_limit_k_max 15
_diffrn_reflns_limit_k_min -16
_diffrn_reflns_limit_l_max 28
_diffrn_reflns_limit_l_min -28
_diffrn_reflns_number 34271
_diffrn_reflns_theta_full 28.30
_diffrn_reflns_theta_max 28.30
_diffrn_reflns_theta_min 0.97
_diffrn_standards_decay_% <1
_diffrn_standards_interval_count 0
_diffrn_standards_number 0
_exptl_absorpt_coefficient_mu 0.611
_exptl_absorpt_correction_T_max 0.801508
_exptl_absorpt_correction_T_min 0.573979
_exptl_absorpt_correction_type 'Empirical sadabs'
_exptl_crystal_colour 'dark brown'
_exptl_crystal_density_diffrn 1.331
_exptl_crystal_density_method 'not measured'
_exptl_crystal_description prism
_exptl_crystal_F_000 1102
_exptl_crystal_size_max 0.4
_exptl_crystal_size_mid 0.2
_exptl_crystal_size_min 0.1
_refine_diff_density_max 1.084
_refine_diff_density_min -0.676
_refine_diff_density_rms 0.081
_refine_ls_extinction_method none
_refine_ls_goodness_of_fit_ref 1.043
_refine_ls_hydrogen_treatment mixed
_refine_ls_matrix_type full
_refine_ls_number_parameters 633
_refine_ls_number_reflns 12413
_refine_ls_number_restraints 12
_refine_ls_restrained_S_all 1.050
_refine_ls_R_factor_all 0.0827
_refine_ls_R_factor_gt 0.0691
_refine_ls_shift/su_max 0.024
_refine_ls_shift/su_mean 0.001
_refine_ls_structure_factor_coef Fsqd
_refine_ls_weighting_details 'calc w=1/[\s^2^(Fo^2^)+(0.0916P)^2^+4.0382P] where P=(Fo^2^+2Fc^2^)/3'
_refine_ls_weighting_scheme calc
_refine_ls_wR_factor_gt 0.1901
_refine_ls_wR_factor_ref 0.2056
_reflns_number_gt 10136
_reflns_number_total 12413
_reflns_threshold_expression >2sigma(I)
_cod_data_source_file ic010498l_4.cif
_cod_data_source_block Fe2(salmp)2_MeCN_243K
_cod_depositor_comments
;
The following automatic conversions were performed:

'_symmetry_cell_setting' value 'Triclinic' changed to 'triclinic'
according to the built-in table from CIF Core dictionary named
'cif_core.dic' version 2.4.1 from 2010-06-29.

Automatic conversion script
Id: cif_fix_values 1646 2011-03-28 12:23:43Z adriana 
;
_cod_original_cell_volume 2623.8(9)
_cod_database_code 4320133

loop_
_symmetry_equiv_pos_as_xyz
'x, y, z'
'-x, -y, -z'

loop_
_atom_site_label
_atom_site_type_symbol
_atom_site_fract_x
_atom_site_fract_y
_atom_site_fract_z
_atom_site_U_iso_or_equiv
_atom_site_adp_type
_atom_site_occupancy
_atom_site_symmetry_multiplicity
_atom_site_calc_flag
_atom_site_refinement_flags
_atom_site_disorder_assembly
_atom_site_disorder_group
Fe1 Fe 0.40826(4) 0.19343(4) 0.18786(2) 0.04091(14) Uani 1 1 d . . .
Fe2 Fe 0.21641(4) 0.30001(4) 0.28888(2) 0.03919(14) Uani 1 1 d . . .
O1 O 0.3472(2) 0.34954(19) 0.21690(10) 0.0382(4) Uani 1 1 d . . .
O2 O 0.2868(2) 0.1372(2) 0.25124(11) 0.0435(5) Uani 1 1 d . . .
O3 O 0.4507(3) 0.0551(2) 0.14992(14) 0.0634(8) Uani 1 1 d . . .
O4 O 0.0702(3) 0.2603(3) 0.33917(13) 0.0612(7) Uani 1 1 d . . .
O5 O 0.5429(2) 0.2407(3) 0.13593(12) 0.0565(6) Uani 1 1 d . . .
O6 O 0.1925(3) 0.4384(2) 0.33006(12) 0.0536(6) Uani 1 1 d . . .
N1 N 0.2363(2) 0.2780(2) 0.12923(12) 0.0374(5) Uani 1 1 d . . .
N2 N 0.0851(2) 0.3612(2) 0.20626(12) 0.0371(5) Uani 1 1 d . . .
N3 N 0.5427(2) 0.1240(2) 0.26641(12) 0.0382(5) Uani 1 1 d . . .
N4 N 0.3958(2) 0.2057(2) 0.34493(12) 0.0376(5) Uani 1 1 d . . .
C1 C 0.1968(3) 0.4849(3) 0.13667(14) 0.0404(6) Uani 1 1 d . . .
C2 C 0.3037(3) 0.4573(3) 0.17671(15) 0.0407(6) Uani 1 1 d . . .
C3 C 0.3608(4) 0.5440(4) 0.17397(19) 0.0556(9) Uani 1 1 d . . .
H3A H 0.4322 0.5271 0.2008 0.067 Uiso 1 1 calc R . .
C4 C 0.3134(5) 0.6545(4) 0.1322(2) 0.0658(11) Uani 1 1 d . . .
H4A H 0.3530 0.7120 0.1310 0.079 Uiso 1 1 calc R . .
C5 C 0.2093(5) 0.6819(3) 0.0923(2) 0.0633(10) Uani 1 1 d . . .
H5A H 0.1782 0.7574 0.0639 0.076 Uiso 1 1 calc R . .
C6 C 0.1501(4) 0.5965(3) 0.09436(16) 0.0518(8) Uani 1 1 d . . .
H6A H 0.0789 0.6143 0.0673 0.062 Uiso 1 1 calc R . .
C7 C 0.1359(3) 0.3905(3) 0.14136(14) 0.0383(6) Uani 1 1 d . . .
H7A H 0.0633 0.4200 0.1101 0.046 Uiso 1 1 calc R . .
C8 C 0.2796(3) 0.1170(3) 0.07296(15) 0.0416(7) Uani 1 1 d . . .
C9 C 0.3969(4) 0.0354(3) 0.10429(16) 0.0471(7) Uani 1 1 d . . .
C10 C 0.4577(5) -0.0734(3) 0.0833(2) 0.0605(10) Uani 1 1 d . . .
H10A H 0.5364 -0.1293 0.1028 0.073 Uiso 1 1 calc R . .
C11 C 0.4056(5) -0.0989(3) 0.0361(2) 0.0651(11) Uani 1 1 d . . .
H11A H 0.4495 -0.1710 0.0231 0.078 Uiso 1 1 calc R . .
C12 C 0.2887(5) -0.0201(4) 0.0067(2) 0.0656(11) Uani 1 1 d . . .
H12A H 0.2518 -0.0395 -0.0252 0.079 Uiso 1 1 calc R . .
C13 C 0.2276(4) 0.0865(4) 0.02484(18) 0.0546(8) Uani 1 1 d . . .
H13A H 0.1488 0.1406 0.0046 0.065 Uiso 1 1 calc R . .
C14 C 0.2047(3) 0.2312(3) 0.08878(14) 0.0382(6) Uani 1 1 d . . .
H14A H 0.1246 0.2755 0.0671 0.046 Uiso 1 1 calc R . .
C15 C -0.1099(3) 0.3425(3) 0.26482(18) 0.0452(7) Uani 1 1 d . . .
C16 C -0.0547(4) 0.2937(3) 0.3266(2) 0.0533(8) Uani 1 1 d . . .
C17 C -0.1439(5) 0.2829(5) 0.3779(2) 0.0702(12) Uani 1 1 d . . .
H17A H -0.1115 0.2526 0.4198 0.084 Uiso 1 1 calc R . .
C18 C -0.2757(5) 0.3162(5) 0.3666(3) 0.0800(15) Uani 1 1 d . . .
H18A H -0.3314 0.3074 0.4012 0.096 Uiso 1 1 calc R . .
C19 C -0.3297(4) 0.3620(5) 0.3066(3) 0.0729(13) Uani 1 1 d . . .
H19A H -0.4205 0.3850 0.3001 0.087 Uiso 1 1 calc R . .
C20 C -0.2469(4) 0.3733(4) 0.2566(2) 0.0585(10) Uani 1 1 d . . .
H20A H -0.2823 0.4025 0.2153 0.070 Uiso 1 1 calc R . .
C21 C -0.0352(3) 0.3658(3) 0.20864(16) 0.0411(7) Uani 1 1 d . . .
H21A H -0.0789 0.3864 0.1696 0.049 Uiso 1 1 calc R . .
C22 C 0.4294(3) 0.0003(3) 0.33434(17) 0.0476(7) Uani 1 1 d . . .
C23 C 0.3279(4) 0.0283(3) 0.29089(19) 0.0527(8) Uani 1 1 d . . .
C24 C 0.2717(5) -0.0576(4) 0.2902(3) 0.0875(18) Uani 1 1 d . . .
H24A H 0.2042 -0.0405 0.2610 0.105 Uiso 1 1 calc R . .
C25 C 0.3154(7) -0.1682(5) 0.3326(3) 0.110(3) Uani 1 1 d . . .
H25A H 0.2778 -0.2261 0.3315 0.132 Uiso 1 1 calc R . .
C26 C 0.4129(6) -0.1953(4) 0.3764(3) 0.0904(18) Uani 1 1 d . . .
H26A H 0.4401 -0.2701 0.4055 0.108 Uiso 1 1 calc R . .
C27 C 0.4706(4) -0.1107(3) 0.3771(2) 0.0606(10) Uani 1 1 d . . .
H27A H 0.5377 -0.1286 0.4065 0.073 Uiso 1 1 calc R . .
C28 C 0.4917(3) 0.0929(3) 0.33160(15) 0.0399(6) Uani 1 1 d . . .
H28A H 0.5650 0.0605 0.3627 0.048 Uiso 1 1 calc R . .
C29 C 0.7340(3) 0.1430(3) 0.20396(16) 0.0426(7) Uani 1 1 d . . .
C30 C 0.6705(3) 0.2019(3) 0.14388(16) 0.0431(7) Uani 1 1 d . . .
C31 C 0.7512(4) 0.2217(4) 0.09114(18) 0.0536(8) Uani 1 1 d . . .
H31A H 0.7121 0.2625 0.0511 0.064 Uiso 1 1 calc R . .
C32 C 0.8857(4) 0.1822(4) 0.0974(2) 0.0634(10) Uani 1 1 d . . .
H32A H 0.9370 0.1933 0.0612 0.076 Uiso 1 1 calc R . .
C33 C 0.9470(4) 0.1263(4) 0.1563(2) 0.0616(10) Uani 1 1 d . . .
H33A H 1.0387 0.1007 0.1602 0.074 Uiso 1 1 calc R . .
C34 C 0.8711(3) 0.1091(3) 0.20850(19) 0.0503(8) Uani 1 1 d . . .
H34A H 0.9120 0.0736 0.2485 0.060 Uiso 1 1 calc R . .
C35 C 0.6638(3) 0.1167(3) 0.26220(16) 0.0400(6) Uani 1 1 d . . .
H35A H 0.7114 0.0921 0.3004 0.048 Uiso 1 1 calc R . .
C36 C 0.3590(3) 0.3498(3) 0.41157(15) 0.0424(7) Uani 1 1 d . . .
C37 C 0.2461(3) 0.4437(3) 0.38003(16) 0.0453(7) Uani 1 1 d . . .
C38 C 0.1936(5) 0.5450(4) 0.4070(2) 0.0634(10) Uani 1 1 d . . .
H38A H 0.1188 0.6083 0.3879 0.076 Uiso 1 1 calc R . .
C39 C 0.2469(5) 0.5556(4) 0.4600(2) 0.0673(11) Uani 1 1 d . . .
H39A H 0.2091 0.6257 0.4757 0.081 Uiso 1 1 calc R . .
C40 C 0.3555(4) 0.4639(4) 0.49043(19) 0.0599(10) Uani 1 1 d . . .
H40A H 0.3911 0.4702 0.5270 0.072 Uiso 1 1 calc R . .
C41 C 0.4101(4) 0.3634(4) 0.46571(17) 0.0527(8) Uani 1 1 d . . .
H41A H 0.4846 0.3013 0.4858 0.063 Uiso 1 1 calc R . .
C42 C 0.4280(3) 0.2408(3) 0.39086(15) 0.0411(6) Uani 1 1 d . . .
H42A H 0.5054 0.1893 0.4133 0.049 Uiso 1 1 calc R . .
N1X N -0.1678(3) 0.7250(2) 0.25281(15) 0.0523(7) Uani 1 1 d . . .
C1X C -0.2299(9) 0.6559(7) 0.2251(5) 0.0741(18) Uani 0.566(5) 1 d PD A 1
H1XA H -0.1911 0.5703 0.2455 0.089 Uiso 0.566(5) 1 calc PR A 1
H1XB H -0.2091 0.6649 0.1799 0.089 Uiso 0.566(5) 1 calc PR A 1
C3X C -0.0172(8) 0.6676(7) 0.2408(4) 0.0669(16) Uani 0.566(5) 1 d PD A 1
H3XA H 0.0157 0.5865 0.2681 0.080 Uiso 0.566(5) 1 calc PR A 1
H3XB H -0.0050 0.6595 0.1967 0.080 Uiso 0.566(5) 1 calc PR A 1
C5X C -0.1933(8) 0.7200(7) 0.3206(4) 0.0659(15) Uani 0.566(5) 1 d P A 1
H5XA H -0.2856 0.7671 0.3259 0.079 Uiso 0.566(5) 1 calc PR A 1
H5XB H -0.1396 0.7575 0.3363 0.079 Uiso 0.566(5) 1 calc PR A 1
C7X C -0.2127(9) 0.8543(6) 0.2173(4) 0.0725(18) Uani 0.566(5) 1 d P A 1
H7XA H -0.1726 0.8976 0.2373 0.087 Uiso 0.566(5) 1 calc PR A 1
H7XB H -0.3079 0.8892 0.2219 0.087 Uiso 0.566(5) 1 calc PR A 1
C8X C -0.1808(13) 0.8765(10) 0.1462(5) 0.096(3) Uani 0.566(5) 1 d P A 1
H8XA H -0.2120 0.9623 0.1278 0.145 Uiso 0.566(5) 1 calc PR A 1
H8XB H -0.2237 0.8378 0.1252 0.145 Uiso 0.566(5) 1 calc PR A 1
H8XC H -0.0867 0.8434 0.1408 0.145 Uiso 0.566(5) 1 calc PR A 1
C2X C -0.3777(11) 0.6950(15) 0.2324(10) 0.090(4) Uani 0.566(5) 1 d PD A 1
H2XA H -0.4109 0.6463 0.2136 0.136 Uiso 0.566(5) 1 calc PR A 1
H2XB H -0.4173 0.7790 0.2113 0.136 Uiso 0.566(5) 1 calc PR A 1
H2XC H -0.3993 0.6846 0.2771 0.136 Uiso 0.566(5) 1 calc PR A 1
C4X C 0.064(5) 0.738(5) 0.253(3) 0.089(5) Uani 0.566(5) 1 d PD A 1
H4XA H 0.1553 0.6957 0.2453 0.134 Uiso 0.566(5) 1 calc PR A 1
H4XB H 0.0530 0.7456 0.2966 0.134 Uiso 0.566(5) 1 calc PR A 1
H4XC H 0.0348 0.8169 0.2247 0.134 Uiso 0.566(5) 1 calc PR A 1
C6X C -0.164(3) 0.594(2) 0.3601(9) 0.084(4) Uani 0.566(5) 1 d P A 1
H6XA H -0.1841 0.5974 0.4041 0.126 Uiso 0.566(5) 1 calc PR A 1
H6XB H -0.0722 0.5479 0.3565 0.126 Uiso 0.566(5) 1 calc PR A 1
H6XC H -0.2177 0.5569 0.3453 0.126 Uiso 0.566(5) 1 calc PR A 1
C1Y C -0.3180(11) 0.7946(9) 0.2572(6) 0.0741(18) Uani 0.43 1 d PD A 2
H1YA H -0.3349 0.8160 0.2985 0.089 Uiso 0.434(5) 1 calc PR A 2
H1YB H -0.3408 0.8699 0.2247 0.089 Uiso 0.434(5) 1 calc PR A 2
C2Y C -0.4089(18) 0.730(2) 0.2493(14) 0.090(4) Uani 0.43 1 d PD A 2
H2YA H -0.4991 0.7825 0.2520 0.136 Uiso 0.434(5) 1 calc PR A 2
H2YB H -0.3914 0.6576 0.2826 0.136 Uiso 0.434(5) 1 calc PR A 2
H2YC H -0.3948 0.7094 0.2083 0.136 Uiso 0.434(5) 1 calc PR A 2
C3Y C -0.1016(11) 0.8058(9) 0.2660(5) 0.0669(16) Uani 0.43 1 d P A 2
H3YA H -0.1151 0.8119 0.3104 0.080 Uiso 0.434(5) 1 calc PR A 2
H3YB H -0.1406 0.8866 0.2392 0.080 Uiso 0.434(5) 1 calc PR A 2
C4Y C 0.048(6) 0.755(6) 0.253(4) 0.089(5) Uani 0.43 1 d P A 2
H4YA H 0.0891 0.8104 0.2598 0.134 Uiso 0.434(5) 1 calc PR A 2
H4YB H 0.0614 0.7474 0.2091 0.134 Uiso 0.434(5) 1 calc PR A 2
H4YC H 0.0876 0.6774 0.2810 0.134 Uiso 0.434(5) 1 calc PR A 2
C5Y C -0.1311(11) 0.6073(9) 0.3038(5) 0.0659(15) Uani 0.43 1 d P A 2
H5YA H -0.0366 0.5642 0.3014 0.079 Uiso 0.434(5) 1 calc PR A 2
H5YB H -0.1764 0.5570 0.2939 0.079 Uiso 0.434(5) 1 calc PR A 2
C6Y C -0.165(4) 0.622(3) 0.3742(13) 0.084(4) Uani 0.43 1 d P A 2
H6YA H -0.1370 0.5430 0.4029 0.126 Uiso 0.434(5) 1 calc PR A 2
H6YB H -0.2587 0.6610 0.3778 0.126 Uiso 0.434(5) 1 calc PR A 2
H6YC H -0.1193 0.6701 0.3850 0.126 Uiso 0.434(5) 1 calc PR A 2
C7Y C -0.1352(12) 0.6931(9) 0.1912(5) 0.0725(18) Uani 0.43 1 d P A 2
H7YA H -0.1851 0.6430 0.1860 0.087 Uiso 0.434(5) 1 calc PR A 2
H7YB H -0.0419 0.6439 0.1918 0.087 Uiso 0.434(5) 1 calc PR A 2
C8Y C -0.1612(17) 0.7962(13) 0.1344(6) 0.096(3) Uani 0.43 1 d P A 2
H8YA H -0.1341 0.7655 0.0964 0.145 Uiso 0.434(5) 1 calc PR A 2
H8YB H -0.1121 0.8467 0.1385 0.145 Uiso 0.434(5) 1 calc PR A 2
H8YC H -0.2542 0.8432 0.1315 0.145 Uiso 0.434(5) 1 calc PR A 2
C2B C 0.2810(6) 0.4201(6) -0.0430(3) 0.0919(16) Uiso 1 1 d . . .
N1B N 0.3876(6) 0.4351(5) -0.0129(3) 0.1113(17) Uiso 1 1 d . . .
C1B C 0.1979(8) 0.4063(7) -0.0648(4) 0.113(2) Uiso 1 1 d . . .
C1A C -0.1203(10) 0.7365(9) 0.5121(5) 0.150(3) Uiso 1 1 d D B .
C2A C -0.2082(16) 0.8620(14) 0.4904(11) 0.309(10) Uiso 1 1 d D . .
N1A N -0.3068(15) 0.9411(13) 0.4859(9) 0.325(8) Uiso 1 1 d D B .
C1F' C -0.1724(19) 0.907(3) 0.4097(14) 0.036(9) Uiso 0.088(9) 1 d PD B 1
C2F' C -0.0440(12) 0.9153(12) 0.3810(6) 0.243(5) Uiso 0.088(9) 1 d PD B 1
N1F' N 0.0422(13) 0.9418(15) 0.3950(7) 0.243(5) Uiso 0.088(9) 1 d PD B 1
N1F N -0.0440(12) 0.9153(12) 0.3810(6) 0.243(5) Uiso 0.91 1 d PD B 2
C1F C 0.1176(11) 0.9887(10) 0.4287(5) 0.156(4) Uiso 0.912(9) 1 d PD B 2
C2F C 0.0422(13) 0.9418(15) 0.3950(7) 0.243(5) Uiso 0.91 1 d PD B 2

loop_
_atom_site_aniso_label
_atom_site_aniso_U_11
_atom_site_aniso_U_22
_atom_site_aniso_U_33
_atom_site_aniso_U_23
_atom_site_aniso_U_13
_atom_site_aniso_U_12
Fe1 0.0333(2) 0.0436(2) 0.0401(2) -0.01263(18) -0.00580(17) -0.00318(18)
Fe2 0.0324(2) 0.0456(3) 0.0366(2) -0.00842(18) -0.00211(16) -0.01006(18)
O1 0.0356(10) 0.0393(10) 0.0379(11) -0.0078(8) -0.0021(8) -0.0109(9)
O2 0.0400(11) 0.0393(11) 0.0481(12) -0.0029(9) -0.0108(9) -0.0124(9)
O3 0.0616(17) 0.0524(14) 0.0657(17) -0.0271(13) -0.0202(13) 0.0056(12)
O4 0.0474(14) 0.086(2) 0.0486(14) -0.0087(13) 0.0061(11) -0.0259(14)
O5 0.0365(12) 0.0752(17) 0.0446(13) -0.0101(12) 0.0025(10) -0.0062(12)
O6 0.0548(15) 0.0501(13) 0.0477(13) -0.0160(11) -0.0100(11) -0.0032(11)
N1 0.0327(12) 0.0375(12) 0.0378(13) -0.0095(10) -0.0013(10) -0.0064(10)
N2 0.0335(12) 0.0360(12) 0.0402(13) -0.0115(10) -0.0012(10) -0.0079(10)
N3 0.0329(12) 0.0366(12) 0.0405(13) -0.0103(10) -0.0030(10) -0.0050(10)
N4 0.0332(12) 0.0409(13) 0.0368(12) -0.0070(10) -0.0006(10) -0.0116(10)
C1 0.0405(16) 0.0396(15) 0.0362(15) -0.0097(12) 0.0035(12) -0.0080(12)
C2 0.0393(15) 0.0417(15) 0.0388(15) -0.0099(12) 0.0054(12) -0.0120(13)
C3 0.057(2) 0.058(2) 0.057(2) -0.0072(17) 0.0012(17) -0.0299(18)
C4 0.077(3) 0.054(2) 0.068(3) -0.0043(19) 0.009(2) -0.032(2)
C5 0.083(3) 0.0433(18) 0.054(2) -0.0012(16) 0.010(2) -0.0185(19)
C6 0.059(2) 0.0448(17) 0.0393(17) -0.0047(13) 0.0012(15) -0.0073(15)
C7 0.0335(14) 0.0396(14) 0.0356(14) -0.0093(11) -0.0049(11) -0.0037(12)
C8 0.0455(17) 0.0471(16) 0.0380(15) -0.0133(13) 0.0067(12) -0.0218(14)
C9 0.0540(19) 0.0399(16) 0.0443(17) -0.0100(13) 0.0016(14) -0.0124(14)
C10 0.072(3) 0.0400(17) 0.063(2) -0.0162(16) 0.0010(19) -0.0088(17)
C11 0.092(3) 0.0439(19) 0.063(2) -0.0244(17) 0.010(2) -0.022(2)
C12 0.090(3) 0.066(2) 0.058(2) -0.028(2) 0.004(2) -0.039(2)
C13 0.060(2) 0.062(2) 0.0489(19) -0.0217(16) 0.0025(16) -0.0246(18)
C14 0.0334(14) 0.0447(15) 0.0365(14) -0.0087(12) 0.0009(11) -0.0138(12)
C15 0.0365(16) 0.0406(15) 0.064(2) -0.0234(15) 0.0059(14) -0.0136(13)
C16 0.051(2) 0.0521(19) 0.065(2) -0.0210(17) 0.0105(17) -0.0249(16)
C17 0.060(2) 0.098(3) 0.065(3) -0.028(2) 0.021(2) -0.040(2)
C18 0.063(3) 0.099(4) 0.097(4) -0.043(3) 0.041(3) -0.045(3)
C19 0.039(2) 0.083(3) 0.109(4) -0.037(3) 0.019(2) -0.030(2)
C20 0.0376(17) 0.056(2) 0.089(3) -0.027(2) 0.0056(17) -0.0185(16)
C21 0.0362(15) 0.0369(14) 0.0511(17) -0.0167(13) -0.0041(13) -0.0084(12)
C22 0.0451(18) 0.0410(16) 0.0524(19) -0.0052(14) -0.0083(14) -0.0118(14)
C23 0.052(2) 0.0432(17) 0.061(2) -0.0010(15) -0.0161(16) -0.0180(15)
C24 0.093(4) 0.062(3) 0.111(4) 0.014(3) -0.054(3) -0.042(3)
C25 0.130(5) 0.065(3) 0.140(5) 0.027(3) -0.072(4) -0.059(3)
C26 0.102(4) 0.055(2) 0.108(4) 0.021(3) -0.047(3) -0.035(3)
C27 0.063(2) 0.0469(19) 0.065(2) 0.0028(17) -0.0231(19) -0.0151(17)
C28 0.0349(14) 0.0407(15) 0.0399(15) -0.0057(12) -0.0072(12) -0.0089(12)
C29 0.0375(15) 0.0391(15) 0.0515(18) -0.0167(13) 0.0026(13) -0.0101(12)
C30 0.0346(15) 0.0458(16) 0.0458(17) -0.0179(13) 0.0067(12) -0.0066(13)
C31 0.054(2) 0.061(2) 0.0503(19) -0.0198(16) 0.0094(16) -0.0220(17)
C32 0.055(2) 0.080(3) 0.066(3) -0.027(2) 0.0190(19) -0.033(2)
C33 0.0398(18) 0.066(2) 0.081(3) -0.017(2) 0.0057(18) -0.0210(17)
C34 0.0414(17) 0.0468(17) 0.062(2) -0.0136(15) -0.0031(15) -0.0124(14)
C35 0.0335(14) 0.0371(14) 0.0460(16) -0.0132(12) -0.0057(12) -0.0045(12)
C36 0.0414(16) 0.0543(18) 0.0375(15) -0.0139(13) 0.0059(12) -0.0225(14)
C37 0.0490(18) 0.0483(17) 0.0398(16) -0.0104(13) 0.0035(13) -0.0186(15)
C38 0.070(3) 0.056(2) 0.058(2) -0.0218(18) -0.0049(19) -0.0081(19)
C39 0.082(3) 0.067(3) 0.062(2) -0.031(2) 0.007(2) -0.028(2)
C40 0.063(2) 0.078(3) 0.052(2) -0.0280(19) 0.0025(17) -0.032(2)
C41 0.0453(18) 0.072(2) 0.0473(19) -0.0175(17) 0.0009(14) -0.0255(17)
C42 0.0361(15) 0.0508(17) 0.0378(15) -0.0058(13) -0.0030(12) -0.0188(13)
N1X 0.0611(19) 0.0354(13) 0.0562(17) -0.0148(12) -0.0027(14) -0.0083(13)
C1X 0.080(4) 0.046(3) 0.093(5) -0.019(3) -0.011(4) -0.013(3)
C3X 0.069(4) 0.049(3) 0.073(4) -0.012(3) 0.005(3) -0.009(3)
C5X 0.066(4) 0.065(3) 0.070(4) -0.023(3) 0.004(3) -0.023(3)
C7X 0.082(4) 0.045(3) 0.077(4) -0.018(3) -0.013(3) 0.000(3)
C8X 0.124(7) 0.080(5) 0.070(5) 0.009(4) -0.027(4) -0.027(6)
C2X 0.076(7) 0.083(10) 0.115(12) -0.027(6) -0.020(6) -0.025(7)
C4X 0.071(9) 0.102(14) 0.088(4) -0.002(9) -0.005(7) -0.035(10)
C6X 0.105(5) 0.108(13) 0.048(10) -0.010(6) 0.003(7) -0.053(7)
C1Y 0.080(4) 0.046(3) 0.093(5) -0.019(3) -0.011(4) -0.013(3)
C2Y 0.076(7) 0.083(10) 0.115(12) -0.027(6) -0.020(6) -0.025(7)
C3Y 0.069(4) 0.049(3) 0.073(4) -0.012(3) 0.005(3) -0.009(3)
C4Y 0.071(9) 0.102(14) 0.088(4) -0.002(9) -0.005(7) -0.035(10)
C5Y 0.066(4) 0.065(3) 0.070(4) -0.023(3) 0.004(3) -0.023(3)
C6Y 0.105(5) 0.108(13) 0.048(10) -0.010(6) 0.003(7) -0.053(7)
C7Y 0.082(4) 0.045(3) 0.077(4) -0.018(3) -0.013(3) 0.000(3)
C8Y 0.124(7) 0.080(5) 0.070(5) 0.009(4) -0.027(4) -0.027(6)

loop_
_atom_type_symbol
_atom_type_description
_atom_type_scat_dispersion_real
_atom_type_scat_dispersion_imag
_atom_type_scat_source
C C 0.0033 0.0016 'International Tables Vol C Tables 4.2.6.8 and 6.1.1.4'
H H 0.0000 0.0000 'International Tables Vol C Tables 4.2.6.8 and 6.1.1.4'
N N 0.0061 0.0033 'International Tables Vol C Tables 4.2.6.8 and 6.1.1.4'
O O 0.0106 0.0060 'International Tables Vol C Tables 4.2.6.8 and 6.1.1.4'
Fe Fe 0.3463 0.8444 'International Tables Vol C Tables 4.2.6.8 and 6.1.1.4'

loop_
_geom_angle_atom_site_label_1
_geom_angle_atom_site_label_2
_geom_angle_atom_site_label_3
_geom_angle
_geom_angle_site_symmetry_1
_geom_angle_site_symmetry_3
_geom_angle_publ_flag
O3 Fe1 O5 89.12(14) . . ?
O3 Fe1 O2 92.86(12) . . ?
O5 Fe1 O2 172.22(10) . . ?
O3 Fe1 O1 172.08(10) . . ?
O5 Fe1 O1 90.45(11) . . ?
O2 Fe1 O1 88.62(9) . . ?
O3 Fe1 N1 88.45(11) . . ?
O5 Fe1 N1 103.90(11) . . ?
O2 Fe1 N1 83.69(10) . . ?
O1 Fe1 N1 83.98(9) . . ?
O3 Fe1 N3 101.96(11) . . ?
O5 Fe1 N3 88.30(11) . . ?
O2 Fe1 N3 83.93(10) . . ?
O1 Fe1 N3 85.92(9) . . ?
N1 Fe1 N3 164.18(10) . . ?
O4 Fe2 O6 91.84(13) . . ?
O4 Fe2 O1 167.35(10) . . ?
O6 Fe2 O1 94.24(10) . . ?
O4 Fe2 N4 107.94(11) . . ?
O6 Fe2 N4 86.54(10) . . ?
O1 Fe2 N4 83.52(9) . . ?
O4 Fe2 O2 95.51(11) . . ?
O6 Fe2 O2 167.49(9) . . ?
O1 Fe2 O2 80.61(9) . . ?
N4 Fe2 O2 81.57(9) . . ?
O4 Fe2 N2 86.32(11) . . ?
O6 Fe2 N2 110.02(10) . . ?
O1 Fe2 N2 81.18(9) . . ?
N4 Fe2 N2 158.15(10) . . ?
O2 Fe2 N2 80.62(9) . . ?
C2 O1 Fe1 122.74(19) . . ?
C2 O1 Fe2 118.86(18) . . ?
Fe1 O1 Fe2 95.71(9) . . ?
C23 O2 Fe1 121.4(2) . . ?
C23 O2 Fe2 120.1(2) . . ?
Fe1 O2 Fe2 95.02(9) . . ?
C9 O3 Fe1 132.5(2) . . ?
C16 O4 Fe2 131.7(3) . . ?
C30 O5 Fe1 130.6(2) . . ?
C37 O6 Fe2 131.6(2) . . ?
C14 N1 C7 116.2(3) . . ?
C14 N1 Fe1 124.3(2) . . ?
C7 N1 Fe1 118.91(18) . . ?
C21 N2 C7 114.9(3) . . ?
C21 N2 Fe2 124.6(2) . . ?
C7 N2 Fe2 120.29(18) . . ?
C35 N3 C28 116.8(3) . . ?
C35 N3 Fe1 124.2(2) . . ?
C28 N3 Fe1 118.71(19) . . ?
C42 N4 C28 115.0(3) . . ?
C42 N4 Fe2 124.6(2) . . ?
C28 N4 Fe2 120.39(19) . . ?
C6 C1 C2 120.4(3) . . ?
C6 C1 C7 122.0(3) . . ?
C2 C1 C7 117.6(3) . . ?
O1 C2 C3 121.8(3) . . ?
O1 C2 C1 119.4(3) . . ?
C3 C2 C1 118.7(3) . . ?
C4 C3 C2 120.5(4) . . ?
C5 C4 C3 121.1(4) . . ?
C4 C5 C6 119.4(4) . . ?
C1 C6 C5 119.8(4) . . ?
N2 C7 N1 107.6(2) . . ?
N2 C7 C1 110.0(2) . . ?
N1 C7 C1 110.0(2) . . ?
C13 C8 C9 119.5(3) . . ?
C13 C8 C14 116.7(3) . . ?
C9 C8 C14 123.8(3) . . ?
O3 C9 C8 123.7(3) . . ?
O3 C9 C10 119.5(3) . . ?
C8 C9 C10 116.7(3) . . ?
C11 C10 C9 122.1(4) . . ?
C10 C11 C12 121.0(4) . . ?
C13 C12 C11 118.9(4) . . ?
C12 C13 C8 121.8(4) . . ?
N1 C14 C8 126.8(3) . . ?
C16 C15 C20 119.2(4) . . ?
C16 C15 C21 123.9(3) . . ?
C20 C15 C21 116.9(3) . . ?
O4 C16 C15 124.0(3) . . ?
O4 C16 C17 119.1(4) . . ?
C15 C16 C17 116.9(4) . . ?
C18 C17 C16 120.8(5) . . ?
C17 C18 C19 122.6(4) . . ?
C20 C19 C18 117.9(4) . . ?
C19 C20 C15 122.6(4) . . ?
N2 C21 C15 127.0(3) . . ?
C27 C22 C23 120.2(3) . . ?
C27 C22 C28 122.3(3) . . ?
C23 C22 C28 117.5(3) . . ?
O2 C23 C24 121.5(3) . . ?
O2 C23 C22 119.4(3) . . ?
C24 C23 C22 119.1(3) . . ?
C25 C24 C23 119.8(4) . . ?
C26 C25 C24 121.4(4) . . ?
C25 C26 C27 119.3(4) . . ?
C22 C27 C26 120.2(4) . . ?
N4 C28 N3 107.1(2) . . ?
N4 C28 C22 111.6(3) . . ?
N3 C28 C22 109.4(3) . . ?
C34 C29 C30 119.4(3) . . ?
C34 C29 C35 117.3(3) . . ?
C30 C29 C35 123.3(3) . . ?
O5 C30 C31 119.4(3) . . ?
O5 C30 C29 123.3(3) . . ?
C31 C30 C29 117.2(3) . . ?
C32 C31 C30 121.3(4) . . ?
C31 C32 C33 121.1(4) . . ?
C34 C33 C32 118.8(4) . . ?
C33 C34 C29 122.0(4) . . ?
N3 C35 C29 126.3(3) . . ?
C41 C36 C37 119.5(3) . . ?
C41 C36 C42 116.2(3) . . ?
C37 C36 C42 124.3(3) . . ?
O6 C37 C38 120.6(3) . . ?
O6 C37 C36 123.5(3) . . ?
C38 C37 C36 115.9(3) . . ?
C39 C38 C37 123.0(4) . . ?
C38 C39 C40 120.6(4) . . ?
C41 C40 C39 118.3(4) . . ?
C40 C41 C36 122.7(4) . . ?
N4 C42 C36 127.3(3) . . ?
C7Y N1X C5X 163.6(6) . . ?
C7Y N1X C1X 55.1(6) . . ?
C5X N1X C1X 114.1(6) . . ?
C7Y N1X C3Y 114.0(7) . . ?
C5X N1X C3Y 77.8(5) . . ?
C1X N1X C3Y 167.8(6) . . ?
C7Y N1X C7X 87.2(5) . . ?
C5X N1X C7X 108.9(5) . . ?
C1X N1X C7X 110.3(5) . . ?
C3Y N1X C7X 61.1(5) . . ?
C7Y N1X C5Y 107.4(6) . . ?
C5X N1X C5Y 56.5(5) . . ?
C1X N1X C5Y 79.7(5) . . ?
C3Y N1X C5Y 110.6(6) . . ?
C7X N1X C5Y 165.4(5) . . ?
C7Y N1X C1Y 110.9(7) . . ?
C5X N1X C1Y 74.7(6) . . ?
C1X N1X C1Y 76.4(5) . . ?
C3Y N1X C1Y 105.4(6) . . ?
C7X N1X C1Y 65.4(6) . . ?
C5Y N1X C1Y 108.5(6) . . ?
C7Y N1X C3X 65.2(6) . . ?
C5X N1X C3X 110.8(5) . . ?
C1X N1X C3X 104.7(5) . . ?
C3Y N1X C3X 72.0(5) . . ?
C7X N1X C3X 107.9(5) . . ?
C5Y N1X C3X 78.7(5) . . ?
C1Y N1X C3X 172.8(6) . . ?
N1X C1X C2X 114.1(7) . . ?
C4X C3X N1X 114(2) . . ?
N1X C5X C6X 113.5(8) . . ?
N1X C7X C8X 115.7(7) . . ?
C2Y C1Y N1X 116.8(10) . . ?
N1X C3Y C4Y 110.4(17) . . ?
N1X C5Y C6Y 115.5(16) . . ?
N1X C7Y C8Y 116.1(9) . . ?
C1B C2B N1B 178.1(8) . . ?
N1A C2A C1A 155(2) . . ?
N1A C2A C1F' 91.9(19) . . ?
C1A C2A C1F' 106.3(16) . . ?
C2F' C1F' C2A 128.2(18) . . ?
N1F' C2F' C1F' 136.7(13) . . ?

loop_
_geom_bond_atom_site_label_1
_geom_bond_atom_site_label_2
_geom_bond_distance
_geom_bond_site_symmetry_2
_geom_bond_publ_flag
Fe1 O3 1.947(3) . ?
Fe1 O5 1.950(3) . ?
Fe1 O2 2.011(2) . ?
Fe1 O1 2.020(2) . ?
Fe1 N1 2.136(3) . ?
Fe1 N3 2.141(3) . ?
Fe2 O4 2.001(3) . ?
Fe2 O6 2.023(3) . ?
Fe2 O1 2.161(2) . ?
Fe2 N4 2.174(3) . ?
Fe2 O2 2.191(2) . ?
Fe2 N2 2.195(3) . ?
O1 C2 1.338(4) . ?
O2 C23 1.341(4) . ?
O3 C9 1.297(4) . ?
O4 C16 1.305(5) . ?
O5 C30 1.310(4) . ?
O6 C37 1.296(4) . ?
N1 C14 1.281(4) . ?
N1 C7 1.488(4) . ?
N2 C21 1.291(4) . ?
N2 C7 1.485(4) . ?
N3 C35 1.288(4) . ?
N3 C28 1.494(4) . ?
N4 C42 1.290(4) . ?
N4 C28 1.481(4) . ?
C1 C6 1.393(4) . ?
C1 C2 1.401(5) . ?
C1 C7 1.502(4) . ?
C2 C3 1.394(5) . ?
C3 C4 1.380(6) . ?
C4 C5 1.376(7) . ?
C5 C6 1.399(6) . ?
C8 C13 1.406(5) . ?
C8 C9 1.413(5) . ?
C8 C14 1.450(4) . ?
C9 C10 1.424(5) . ?
C10 C11 1.354(6) . ?
C11 C12 1.385(7) . ?
C12 C13 1.371(6) . ?
C15 C16 1.416(6) . ?
C15 C20 1.419(5) . ?
C15 C21 1.443(5) . ?
C16 C17 1.435(5) . ?
C17 C18 1.372(7) . ?
C18 C19 1.375(8) . ?
C19 C20 1.373(6) . ?
C22 C27 1.389(5) . ?
C22 C23 1.403(5) . ?
C22 C28 1.500(5) . ?
C23 C24 1.393(5) . ?
C24 C25 1.384(6) . ?
C25 C26 1.377(7) . ?
C26 C27 1.390(6) . ?
C29 C34 1.407(5) . ?
C29 C30 1.427(5) . ?
C29 C35 1.458(5) . ?
C30 C31 1.418(5) . ?
C31 C32 1.378(6) . ?
C32 C33 1.392(6) . ?
C33 C34 1.373(6) . ?
C36 C41 1.406(5) . ?
C36 C37 1.432(5) . ?
C36 C42 1.435(5) . ?
C37 C38 1.411(5) . ?
C38 C39 1.381(6) . ?
C39 C40 1.384(6) . ?
C40 C41 1.376(6) . ?
N1X C7Y 1.465(11) . ?
N1X C5X 1.469(8) . ?
N1X C1X 1.496(9) . ?
N1X C3Y 1.499(11) . ?
N1X C7X 1.501(8) . ?
N1X C5Y 1.534(11) . ?
N1X C1Y 1.562(12) . ?
N1X C3X 1.569(9) . ?
C1X C2X 1.517(12) . ?
C3X C4X 1.501(19) . ?
C5X C6X 1.50(3) . ?
C7X C8X 1.538(13) . ?
C1Y C2Y 1.506(15) . ?
C3Y C4Y 1.56(7) . ?
C5Y C6Y 1.58(3) . ?
C7Y C8Y 1.499(16) . ?
C2B C1B 1.133(9) . ?
C2B N1B 1.460(8) . ?
C1A C2A 1.473(9) . ?
C2A N1A 1.154(9) . ?
C2A C1F' 1.77(3) . ?
C1F' C2F' 1.516(9) . ?
C2F' N1F' 1.176(6) . ?
